data_4060131
loop_
_publ_author_name
'Rainer Vollmerhaus'
'Robert Tomaszewski'
'Pengcheng Shao'
'Nicholas J. Taylor'
'Kevin J. Wiacek'
'Stewart P. Lewis'
'Abdulaziz Al-Humydi'
'Scott Collins'

_journal_name_full Organometallics
_journal_paper_doi 10.1021/om0492350
_journal_year 2005
_chemical_formula_sum 'C80 H78 N4 P2 Zr'
_chemical_formula_weight 1248.62
_space_group_IT_number 7
_symmetry_cell_setting monoclinic
_symmetry_space_group_name_Hall 'P -2yac'
_symmetry_space_group_name_H-M 'P 1 n 1'
_atom_sites_solution_hydrogens geom
_atom_sites_solution_primary 'Patterson and Fourier'
_atom_sites_solution_secondary difmap
_cell_angle_alpha 90.00
_cell_angle_beta 103.929(6)
_cell_angle_gamma 90.00
_cell_formula_units_Z 2
_cell_length_a 17.3463(16)
_cell_length_b 10.4371(14)
_cell_length_c 18.6531(19)
_cell_measurement_reflns_used 25
_cell_measurement_temperature 160(2)
_cell_measurement_theta_max 14.54
_cell_measurement_theta_min 11.14
_cell_volume 3277.7(6)
_diffrn_ambient_temperature 160(2)
_diffrn_detector_area_resol_mean ?
_diffrn_measurement_device_type 'Siemens P4'
_diffrn_measurement_method Omega
_diffrn_radiation_monochromator graphite
_diffrn_radiation_source 'fine-focus sealed tube'
_diffrn_radiation_type MoK\a
_diffrn_radiation_wavelength 0.71073
_diffrn_reflns_av_R_equivalents 0.0000
_diffrn_reflns_av_sigmaI/netI 0.0225
_diffrn_reflns_limit_h_max 20
_diffrn_reflns_limit_h_min 0
_diffrn_reflns_limit_k_max 12
_diffrn_reflns_limit_k_min 0
_diffrn_reflns_limit_l_max 21
_diffrn_reflns_limit_l_min -22
_diffrn_reflns_number 5964
_diffrn_reflns_theta_max 25.00
_diffrn_reflns_theta_min 2.25
_diffrn_standards_decay_% +/-2%
_diffrn_standards_interval_count 100
_diffrn_standards_interval_time ?
_diffrn_standards_number 3
_exptl_absorpt_coefficient_mu 0.265
_exptl_absorpt_correction_T_max 0.915
_exptl_absorpt_correction_T_min 0.874
_exptl_absorpt_correction_type integration
_exptl_absorpt_process_details 'Face-indexed analytical'
_exptl_crystal_colour Colourless
_exptl_crystal_density_diffrn 1.265
_exptl_crystal_density_meas ?
_exptl_crystal_density_method 'not measured'
_exptl_crystal_description 'Prism fragment'
_exptl_crystal_F_000 1312
_exptl_crystal_size_max 0.74
_exptl_crystal_size_mid 0.52
_exptl_crystal_size_min 0.36
_refine_ls_abs_structure_details 'Flack H D (1983), Acta Cryst. A39, 876-881'
_refine_ls_abs_structure_Flack 0.00(14)
_refine_ls_extinction_coef ?
_refine_ls_extinction_method none
_refine_ls_goodness_of_fit_ref 2.165
_refine_ls_hydrogen_treatment mixed
_refine_ls_matrix_type full
_refine_ls_number_parameters 787
_refine_ls_number_reflns 5964
_refine_ls_number_restraints 0
_refine_ls_restrained_S_all 2.165
_refine_ls_R_factor_all 0.0275
_refine_ls_R_factor_gt 0.0261
_refine_ls_shift/su_max 0.744
_refine_ls_shift/su_mean 0.024
_refine_ls_structure_factor_coef Fsqd
_refine_ls_weighting_details 'calc w=1/[\s^2^(Fo^2^)+(0.0100P)^2^+0.0000P] where P=(Fo^2^+2Fc^2^)/3'
_refine_ls_weighting_scheme calc
_refine_ls_wR_factor_gt 0.0631
_refine_ls_wR_factor_ref 0.0633
_reflns_number_gt 5711
_reflns_number_total 5964
_reflns_threshold_expression >2sigma(I)
_cod_depositor_comments
;
The following automatic conversions were performed:
'_symmetry_cell_setting' value 'Monoclinic' changed to 'monoclinic'
according to '/home/saulius/struct/CIF-dictionaries/cif_core.dic'
dictionary named 'cif_core.dic' version 2.4.1 from
2010-06-29.

'_exptl_absorpt_correction_type' value 'Integration' changed
to 'integration' according to
'/home/saulius/struct/CIF-dictionaries/cif_core.dic' dictionary named
'cif_core.dic' version 2.4.1 from 2010-06-29.

Automatic conversion script
Id: cif_fix_enum 1527 2010-12-29 10:47:43Z saulius 
;
_cod_original_sg_symbol_H-M Pn
_cod_database_code 4060131

loop_
_symmetry_equiv_pos_as_xyz
'x, y, z'
'x+1/2, -y, z+1/2'

loop_
_atom_site_label
_atom_site_type_symbol
_atom_site_fract_x
_atom_site_fract_y
_atom_site_fract_z
_atom_site_U_iso_or_equiv
_atom_site_adp_type
_atom_site_occupancy
_atom_site_symmetry_multiplicity
_atom_site_calc_flag
_atom_site_refinement_flags
_atom_site_disorder_assembly
_atom_site_disorder_group
Zr1 Zr 0.2500 0.55495(2) 0.2500 0.01843(7) Uani 1 1 d . . .
P1 P 0.14952(6) 0.40667(11) 0.32887(6) 0.0211(2) Uani 1 1 d . . .
P2 P 0.34853(7) 0.41067(11) 0.16704(6) 0.0215(2) Uani 1 1 d . . .
N1 N 0.2113(2) 0.5224(3) 0.35729(17) 0.0218(8) Uani 1 1 d . . .
N2 N 0.1498(2) 0.4158(3) 0.24230(17) 0.0232(8) Uani 1 1 d . . .
N3 N 0.2793(2) 0.5147(4) 0.14081(17) 0.0235(8) Uani 1 1 d . . .
N4 N 0.3514(2) 0.4164(3) 0.25458(18) 0.0228(8) Uani 1 1 d . . .
C1 C 0.0516(3) 0.4323(4) 0.3440(2) 0.0245(9) Uani 1 1 d . . .
C2 C 0.0247(2) 0.5563(4) 0.3457(2) 0.0321(8) Uani 1 1 d . . .
H2 H 0.0576 0.6247 0.3414 0.039 Uiso 1 1 calc R . .
C3 C -0.0522(2) 0.5789(4) 0.3539(2) 0.0399(10) Uani 1 1 d . . .
H3 H -0.0704 0.6625 0.3549 0.048 Uiso 1 1 calc R . .
C4 C -0.1008(2) 0.4775(4) 0.3604(2) 0.0392(9) Uani 1 1 d . . .
H4 H -0.1514 0.4932 0.3669 0.047 Uiso 1 1 calc R . .
C5 C -0.0757(2) 0.3552(4) 0.35753(19) 0.0370(8) Uani 1 1 d . . .
H5 H -0.1091 0.2876 0.3620 0.044 Uiso 1 1 calc R . .
C6 C -0.0003(2) 0.3301(3) 0.34785(18) 0.0306(7) Uani 1 1 d . . .
H6 H 0.0159 0.2460 0.3439 0.037 Uiso 1 1 calc R . .
C7 C 0.1854(2) 0.2545(4) 0.3719(2) 0.0255(10) Uani 1 1 d . . .
C8 C 0.1649(2) 0.2110(4) 0.4347(2) 0.0367(9) Uani 1 1 d . . .
H8 H 0.1293 0.2565 0.4551 0.044 Uiso 1 1 calc R . .
C9 C 0.1990(3) 0.0974(5) 0.4669(3) 0.0531(12) Uani 1 1 d . . .
H9 H 0.1847 0.0655 0.5085 0.064 Uiso 1 1 calc R . .
C10 C 0.2530(3) 0.0323(5) 0.4382(3) 0.0577(16) Uani 1 1 d . . .
H10 H 0.2745 -0.0441 0.4597 0.069 Uiso 1 1 calc R . .
C11 C 0.2756(3) 0.0801(5) 0.3770(3) 0.0423(12) Uani 1 1 d . . .
H11 H 0.3139 0.0377 0.3585 0.051 Uiso 1 1 calc R . .
C12 C 0.2415(2) 0.1893(4) 0.3442(2) 0.0301(9) Uani 1 1 d . . .
H12 H 0.2560 0.2206 0.3027 0.036 Uiso 1 1 calc R . .
C13 C 0.2373(3) 0.5533(4) 0.4338(2) 0.0254(10) Uani 1 1 d . . .
C14 C 0.2148(3) 0.6672(5) 0.4602(2) 0.0341(11) Uani 1 1 d . . .
H14 H 0.1817 0.7228 0.4279 0.041 Uiso 1 1 calc R . .
C15 C 0.2405(3) 0.7002(5) 0.5337(2) 0.0438(12) Uani 1 1 d . . .
H15 H 0.2240 0.7775 0.5498 0.053 Uiso 1 1 calc R . .
C16 C 0.2899(3) 0.6217(6) 0.5837(3) 0.0493(14) Uani 1 1 d . . .
C17 C 0.3124(3) 0.5067(6) 0.5580(3) 0.0468(13) Uani 1 1 d . . .
H17 H 0.3456 0.4517 0.5907 0.056 Uiso 1 1 calc R . .
C18 C 0.2863(3) 0.4715(5) 0.4841(2) 0.0356(11) Uani 1 1 d . . .
H18 H 0.3016 0.3931 0.4682 0.043 Uiso 1 1 calc R . .
C19 C 0.3214(4) 0.6602(7) 0.6650(3) 0.077(2) Uani 1 1 d . . .
H19X H 0.2795 0.6996 0.6827 0.115 Uiso 1 1 calc . . .
H19Y H 0.3644 0.7198 0.6691 0.115 Uiso 1 1 calc . . .
H19Z H 0.3399 0.5854 0.6939 0.115 Uiso 1 1 calc . . .
C20 C 0.0940(2) 0.3464(4) 0.1867(2) 0.0232(9) Uani 1 1 d . . .
C21 C 0.0717(3) 0.2223(4) 0.1965(2) 0.0303(10) Uani 1 1 d . . .
H21 H 0.0925 0.1818 0.2414 0.036 Uiso 1 1 calc R . .
C22 C 0.0188(3) 0.1558(4) 0.1408(2) 0.0313(10) Uani 1 1 d . . .
H22 H 0.0045 0.0722 0.1492 0.038 Uiso 1 1 calc R . .
C23 C -0.0129(3) 0.2135(5) 0.0727(2) 0.0345(11) Uani 1 1 d . . .
C24 C 0.0099(3) 0.3386(4) 0.0638(2) 0.0378(11) Uani 1 1 d . . .
H24 H -0.0104 0.3795 0.0190 0.045 Uiso 1 1 calc R . .
C25 C 0.0619(2) 0.4049(4) 0.1198(2) 0.0308(10) Uani 1 1 d . . .
H25 H 0.0752 0.4893 0.1121 0.037 Uiso 1 1 calc R . .
C26 C -0.0694(3) 0.1430(5) 0.0117(3) 0.0459(13) Uani 1 1 d . . .
H26X H -0.0883 0.0675 0.0314 0.069 Uiso 1 1 calc R . .
H26Y H -0.0425 0.1189 -0.0255 0.069 Uiso 1 1 calc R . .
H26Z H -0.1135 0.1975 -0.0096 0.069 Uiso 1 1 calc R . .
C27 C 0.4411(3) 0.4548(4) 0.1451(2) 0.0263(10) Uani 1 1 d . . .
C28 C 0.4483(2) 0.4543(3) 0.07151(19) 0.0323(8) Uani 1 1 d . . .
H28 H 0.4065 0.4256 0.0338 0.039 Uiso 1 1 calc R . .
C29 C 0.5178(2) 0.4965(4) 0.0556(2) 0.0403(9) Uani 1 1 d . . .
H29 H 0.5232 0.4955 0.0072 0.048 Uiso 1 1 calc R . .
C30 C 0.5788(3) 0.5399(5) 0.1113(3) 0.0508(11) Uani 1 1 d . . .
H30 H 0.6263 0.5651 0.1007 0.061 Uiso 1 1 calc R . .
C31 C 0.5704(3) 0.5466(5) 0.1823(3) 0.0582(13) Uani 1 1 d . . .
H31 H 0.6112 0.5802 0.2192 0.070 Uiso 1 1 calc R . .
C32 C 0.5014(3) 0.5035(4) 0.1993(2) 0.0446(10) Uani 1 1 d . . .
H32 H 0.4962 0.5076 0.2477 0.053 Uiso 1 1 calc R . .
C33 C 0.3202(2) 0.2571(4) 0.1258(2) 0.0259(9) Uani 1 1 d . . .
C34 C 0.3689(2) 0.1764(3) 0.0972(2) 0.0326(8) Uani 1 1 d . . .
H34 H 0.4195 0.2036 0.0955 0.039 Uiso 1 1 calc R . .
C35 C 0.3431(2) 0.0556(4) 0.0711(2) 0.0393(9) Uani 1 1 d . . .
H35 H 0.3760 0.0029 0.0514 0.047 Uiso 1 1 calc R . .
C36 C 0.2686(3) 0.0134(5) 0.0744(3) 0.0402(11) Uani 1 1 d . . .
H36 H 0.2517 -0.0680 0.0572 0.048 Uiso 1 1 calc R . .
C37 C 0.2199(3) 0.0898(5) 0.1025(3) 0.0452(12) Uani 1 1 d . . .
H37 H 0.1696 0.0613 0.1041 0.054 Uiso 1 1 calc R . .
C38 C 0.2457(3) 0.2115(4) 0.1289(2) 0.0399(11) Uani 1 1 d . . .
H38 H 0.2124 0.2630 0.1488 0.048 Uiso 1 1 calc R . .
C39 C 0.2580(3) 0.5598(4) 0.0660(2) 0.0242(10) Uani 1 1 d . . .
C40 C 0.2966(2) 0.6655(4) 0.0450(2) 0.0255(9) Uani 1 1 d . . .
H40 H 0.3369 0.7062 0.0794 0.031 Uiso 1 1 calc R . .
C41 C 0.2748(3) 0.7100(4) -0.0274(2) 0.0332(10) Uani 1 1 d . . .
H41 H 0.3013 0.7800 -0.0409 0.040 Uiso 1 1 calc R . .
C42 C 0.2138(3) 0.6517(5) -0.0805(2) 0.0336(10) Uani 1 1 d . . .
C43 C 0.1766(3) 0.5479(5) -0.0584(2) 0.0393(12) Uani 1 1 d . . .
H43 H 0.1358 0.5077 -0.0925 0.047 Uiso 1 1 calc R . .
C44 C 0.1980(3) 0.5014(5) 0.0133(2) 0.0345(10) Uani 1 1 d . . .
H44 H 0.1719 0.4304 0.0263 0.041 Uiso 1 1 calc R . .
C45 C 0.1895(3) 0.7032(5) -0.1579(2) 0.0535(14) Uani 1 1 d . . .
H45X H 0.2220 0.6654 -0.1872 0.080 Uiso 1 1 calc R . .
H45Y H 0.1962 0.7946 -0.1570 0.080 Uiso 1 1 calc R . .
H45Z H 0.1348 0.6826 -0.1789 0.080 Uiso 1 1 calc R . .
C46 C 0.4032(2) 0.3456(4) 0.3103(2) 0.0231(9) Uani 1 1 d . . .
C47 C 0.4392(3) 0.2305(5) 0.2985(2) 0.0358(11) Uani 1 1 d . . .
H47 H 0.4291 0.1960 0.2512 0.043 Uiso 1 1 calc R . .
C48 C 0.4894(3) 0.1675(5) 0.3559(3) 0.0386(11) Uani 1 1 d . . .
H48 H 0.5131 0.0917 0.3459 0.046 Uiso 1 1 calc R . .
C49 C 0.5063(3) 0.2112(4) 0.4272(2) 0.0325(11) Uani 1 1 d . . .
C50 C 0.4697(3) 0.3236(4) 0.4398(2) 0.0371(11) Uani 1 1 d . . .
H50 H 0.4792 0.3560 0.4876 0.045 Uiso 1 1 calc R . .
C51 C 0.4194(3) 0.3891(4) 0.3832(2) 0.0306(10) Uani 1 1 d . . .
H51 H 0.3956 0.4643 0.3938 0.037 Uiso 1 1 calc R . .
C52 C 0.5637(3) 0.1402(5) 0.4887(3) 0.0510(15) Uani 1 1 d . . .
H52X H 0.6152 0.1795 0.4975 0.076 Uiso 1 1 calc R . .
H52Y H 0.5674 0.0524 0.4746 0.076 Uiso 1 1 calc R . .
H52Z H 0.5448 0.1437 0.5330 0.076 Uiso 1 1 calc R . .
C53 C 0.1777(3) 0.7154(4) 0.1785(2) 0.0260(9) Uani 1 1 d . . .
H53X H 0.2142 0.7823 0.1719 0.031 Uiso 1 1 calc R . .
H53Y H 0.1539 0.6803 0.1301 0.031 Uiso 1 1 calc R . .
C54 C 0.1146(2) 0.7741(4) 0.2077(2) 0.0279(9) Uani 1 1 d . . .
C55 C 0.1321(3) 0.8700(4) 0.2624(2) 0.0371(10) Uani 1 1 d . . .
H55 H 0.1840 0.8989 0.2792 0.045 Uiso 1 1 calc R . .
C56 C 0.0721(3) 0.9218(4) 0.2916(2) 0.0435(10) Uani 1 1 d . . .
H56 H 0.0848 0.9828 0.3290 0.052 Uiso 1 1 calc R . .
C57 C -0.0058(3) 0.8836(4) 0.2659(2) 0.0430(11) Uani 1 1 d . . .
H57 H -0.0457 0.9195 0.2851 0.052 Uiso 1 1 calc R . .
C58 C -0.0238(3) 0.7920(5) 0.2116(3) 0.0502(11) Uani 1 1 d . . .
H58 H -0.0762 0.7663 0.1937 0.060 Uiso 1 1 calc R . .
C59 C 0.0349(3) 0.7379(4) 0.1833(2) 0.0392(10) Uani 1 1 d . . .
H59 H 0.0212 0.6755 0.1468 0.047 Uiso 1 1 calc R . .
C60 C 0.3286(2) 0.7040(4) 0.3257(2) 0.0255(9) Uani 1 1 d . . .
H60X H 0.2952 0.7773 0.3289 0.031 Uiso 1 1 calc R . .
H60Y H 0.3439 0.6669 0.3748 0.031 Uiso 1 1 calc R . .
C61 C 0.3998(3) 0.7521(4) 0.3084(2) 0.0305(10) Uani 1 1 d . . .
C62 C 0.3976(2) 0.8407(4) 0.2516(2) 0.0367(10) Uani 1 1 d . . .
H62 H 0.3487 0.8691 0.2237 0.044 Uiso 1 1 calc R . .
C63 C 0.4670(3) 0.8870(5) 0.2361(3) 0.0456(11) Uani 1 1 d . . .
H63 H 0.4637 0.9448 0.1975 0.055 Uiso 1 1 calc R . .
C64 C 0.5408(3) 0.8486(4) 0.2771(2) 0.0457(11) Uani 1 1 d . . .
H64 H 0.5869 0.8814 0.2669 0.055 Uiso 1 1 calc R . .
C65 C 0.5451(3) 0.7606(4) 0.3335(3) 0.0486(10) Uani 1 1 d . . .
H65 H 0.5942 0.7339 0.3616 0.058 Uiso 1 1 calc R . .
C66 C 0.4757(2) 0.7126(4) 0.3477(2) 0.0405(10) Uani 1 1 d . . .
H66 H 0.4796 0.6517 0.3848 0.049 Uiso 1 1 calc R . .
C67 C 0.5678(2) 1.0711(4) 0.0915(2) 0.0440(10) Uani 1 1 d . . .
C68 C 0.5527(3) 0.9394(4) 0.0861(2) 0.0530(12) Uani 1 1 d . . .
H68 H 0.5700 0.8881 0.1276 0.064 Uiso 1 1 calc R . .
C69 C 0.5127(3) 0.8832(4) 0.0202(3) 0.0498(12) Uani 1 1 d . . .
H69 H 0.5016 0.7959 0.0177 0.060 Uiso 1 1 calc R . .
C70 C 0.4899(3) 0.9587(4) -0.0406(3) 0.0537(11) Uani 1 1 d . . .
H70 H 0.4636 0.9218 -0.0852 0.064 Uiso 1 1 calc R . .
C71 C 0.5046(3) 1.0864(5) -0.0378(3) 0.0574(14) Uani 1 1 d . . .
H71 H 0.4880 1.1361 -0.0801 0.069 Uiso 1 1 calc R . .
C72 C 0.5436(3) 1.1420(4) 0.0270(2) 0.0509(11) Uani 1 1 d . . .
H72 H 0.5543 1.2294 0.0279 0.061 Uiso 1 1 calc R . .
C73 C 0.6048(3) 1.1360(6) 0.1633(3) 0.0736(16) Uani 1 1 d . . .
H73X H 0.6251 1.2182 0.1536 0.110 Uiso 1 1 calc R . .
H73Y H 0.6476 1.0842 0.1909 0.110 Uiso 1 1 calc R . .
H73Z H 0.5656 1.1471 0.1914 0.110 Uiso 1 1 calc R . .
C74 C 0.7790(4) 0.8945(12) 0.2310(5) 0.133(4) Uani 1 1 d . . .
C75 C 0.7596(5) 0.7644(9) 0.2413(9) 0.164(7) Uani 1 1 d . . .
H75 H 0.7522 0.7083 0.2015 0.197 Uiso 1 1 calc R . .
C76 C 0.7518(6) 0.7212(10) 0.3050(10) 0.200(9) Uani 1 1 d . . .
H76 H 0.7362 0.6369 0.3093 0.240 Uiso 1 1 calc R . .
C77 C 0.7669(4) 0.8008(10) 0.3661(8) 0.203(8) Uani 1 1 d . . .
H77 H 0.7671 0.7673 0.4123 0.243 Uiso 1 1 calc R . .
C78 C 0.7814(5) 0.9257(11) 0.3593(6) 0.144(4) Uani 1 1 d . . .
H78 H 0.7862 0.9808 0.3993 0.173 Uiso 1 1 calc R . .
C79 C 0.7893(4) 0.9731(8) 0.2887(6) 0.114(3) Uani 1 1 d . . .
H79 H 0.8017 1.0588 0.2835 0.137 Uiso 1 1 calc R . .
C80 C 0.7844(6) 0.9299(15) 0.1669(6) 0.217(8) Uani 1 1 d . . .
H80X H 0.7505 0.8774 0.1301 0.325 Uiso 1 1 calc . . .
H80Y H 0.8383 0.9210 0.1631 0.325 Uiso 1 1 calc . . .
H80Z H 0.7684 1.0178 0.1592 0.325 Uiso 1 1 calc . . .

loop_
_atom_site_aniso_label
_atom_site_aniso_U_11
_atom_site_aniso_U_22
_atom_site_aniso_U_33
_atom_site_aniso_U_23
_atom_site_aniso_U_13
_atom_site_aniso_U_12
Zr1 0.02098(12) 0.01958(12) 0.01510(11) -0.0003(2) 0.00509(9) -0.0005(2)
P1 0.0211(5) 0.0220(6) 0.0204(5) 0.0027(5) 0.0054(4) -0.0012(5)
P2 0.0233(5) 0.0249(6) 0.0171(5) -0.0016(5) 0.0067(4) -0.0002(5)
N1 0.0272(17) 0.0226(18) 0.0154(16) 0.0031(14) 0.0045(13) -0.0019(14)
N2 0.0245(19) 0.0258(19) 0.0185(17) 0.0000(15) 0.0039(15) 0.0008(16)
N3 0.0273(18) 0.0252(18) 0.0195(18) 0.0029(15) 0.0086(14) 0.0007(15)
N4 0.0213(18) 0.027(2) 0.0203(18) -0.0007(15) 0.0054(15) 0.0046(16)
C1 0.027(2) 0.029(2) 0.0190(19) 0.0043(15) 0.0083(15) 0.0008(16)
C2 0.0300(19) 0.032(2) 0.035(2) 0.0043(15) 0.0102(16) 0.0005(16)
C3 0.029(2) 0.040(2) 0.052(3) -0.004(2) 0.012(2) 0.0085(17)
C4 0.026(2) 0.047(2) 0.046(2) 0.0014(19) 0.0110(18) 0.0021(18)
C5 0.0279(19) 0.045(2) 0.038(2) 0.0082(17) 0.0082(16) -0.0052(16)
C6 0.0302(18) 0.0314(18) 0.0316(17) 0.0043(15) 0.0105(14) 0.0006(15)
C7 0.024(2) 0.022(2) 0.028(2) 0.0082(19) 0.0028(18) -0.0025(18)
C8 0.029(2) 0.044(2) 0.038(2) 0.0134(18) 0.0086(17) 0.0038(17)
C9 0.036(2) 0.064(3) 0.058(3) 0.039(2) 0.009(2) 0.001(2)
C10 0.028(2) 0.051(3) 0.091(4) 0.035(3) 0.006(2) 0.012(2)
C11 0.029(2) 0.035(2) 0.063(3) 0.007(2) 0.009(2) 0.0024(19)
C12 0.0242(19) 0.0250(19) 0.041(2) 0.0009(17) 0.0074(16) -0.0029(15)
C13 0.026(2) 0.030(3) 0.021(2) -0.0012(17) 0.0059(19) -0.0066(18)
C14 0.039(2) 0.037(3) 0.026(2) 0.000(2) 0.0084(18) -0.003(2)
C15 0.060(3) 0.044(3) 0.031(2) -0.015(2) 0.018(2) -0.009(2)
C16 0.050(3) 0.077(4) 0.020(2) -0.010(2) 0.008(2) -0.018(3)
C17 0.045(3) 0.065(3) 0.028(2) 0.009(2) 0.0025(19) -0.004(2)
C18 0.039(2) 0.043(3) 0.023(2) -0.0005(17) 0.0051(17) -0.0024(19)
C19 0.090(4) 0.109(5) 0.029(3) -0.019(3) 0.010(3) -0.020(4)
C20 0.021(2) 0.026(2) 0.022(2) -0.0078(18) 0.0039(17) -0.0047(19)
C21 0.031(2) 0.032(2) 0.027(2) 0.0040(18) 0.0035(17) -0.0036(18)
C22 0.032(2) 0.026(2) 0.035(2) -0.0004(18) 0.0053(19) -0.0058(18)
C23 0.029(2) 0.041(3) 0.029(2) -0.001(2) -0.0005(19) -0.002(2)
C24 0.041(2) 0.035(2) 0.031(2) 0.0015(18) -0.0034(18) -0.0003(19)
C25 0.033(2) 0.026(2) 0.031(2) 0.0009(16) 0.0023(17) 0.0014(16)
C26 0.051(3) 0.037(3) 0.042(3) -0.005(2) -0.005(2) -0.014(2)
C27 0.023(2) 0.028(2) 0.029(2) -0.0005(16) 0.0102(16) 0.0030(16)
C28 0.0345(19) 0.0348(19) 0.0304(18) -0.0004(15) 0.0133(15) 0.0024(16)
C29 0.046(2) 0.042(2) 0.040(2) 0.0032(18) 0.0244(19) -0.0016(18)
C30 0.036(2) 0.062(3) 0.061(3) 0.001(2) 0.026(2) -0.014(2)
C31 0.040(3) 0.080(4) 0.054(3) -0.007(3) 0.010(2) -0.025(2)
C32 0.044(2) 0.060(3) 0.032(2) -0.009(2) 0.0138(18) -0.014(2)
C33 0.024(2) 0.027(2) 0.026(2) 0.0012(19) 0.0048(18) 0.0030(19)
C34 0.0265(19) 0.038(2) 0.0345(19) -0.0071(17) 0.0098(16) 0.0028(16)
C35 0.034(2) 0.037(2) 0.050(2) -0.0139(18) 0.0152(18) 0.0062(17)
C36 0.041(3) 0.031(2) 0.048(2) -0.0146(19) 0.009(2) -0.001(2)
C37 0.031(2) 0.039(2) 0.067(3) -0.018(2) 0.015(2) -0.010(2)
C38 0.032(2) 0.034(2) 0.059(3) -0.010(2) 0.022(2) 0.0027(18)
C39 0.030(2) 0.030(3) 0.015(2) -0.0009(17) 0.0084(18) 0.0063(18)
C40 0.0280(19) 0.029(2) 0.020(2) -0.0006(17) 0.0066(16) 0.0025(17)
C41 0.037(2) 0.036(2) 0.031(2) 0.0062(18) 0.0166(18) 0.0038(19)
C42 0.038(2) 0.040(2) 0.025(2) 0.0062(18) 0.0121(18) 0.0121(19)
C43 0.036(2) 0.061(3) 0.0183(19) -0.0085(19) 0.0014(17) -0.004(2)
C44 0.040(2) 0.039(2) 0.025(2) -0.0010(18) 0.0097(18) -0.009(2)
C45 0.058(3) 0.077(4) 0.024(2) 0.006(2) 0.008(2) 0.011(3)
C46 0.019(2) 0.030(2) 0.022(2) -0.0011(19) 0.0075(17) -0.0043(18)
C47 0.041(2) 0.046(3) 0.0181(19) -0.0035(19) 0.0029(17) 0.017(2)
C48 0.039(2) 0.038(3) 0.036(3) 0.000(2) 0.004(2) 0.015(2)
C49 0.026(2) 0.035(3) 0.032(2) 0.009(2) -0.0019(19) -0.001(2)
C50 0.049(3) 0.038(2) 0.0195(19) -0.0029(17) -0.0018(17) 0.004(2)
C51 0.039(2) 0.029(2) 0.0223(19) 0.0000(16) 0.0046(16) 0.0073(18)
C52 0.043(3) 0.058(4) 0.040(3) 0.005(3) -0.013(2) 0.004(3)
C53 0.034(2) 0.020(2) 0.025(2) 0.0022(16) 0.0069(18) 0.0027(17)
C54 0.035(2) 0.025(2) 0.0254(19) 0.0083(16) 0.0093(16) 0.0059(17)
C55 0.045(3) 0.033(2) 0.035(2) 0.0015(17) 0.0130(19) 0.0065(19)
C56 0.063(3) 0.034(2) 0.038(2) 0.0028(17) 0.020(2) 0.013(2)
C57 0.046(3) 0.045(2) 0.043(2) 0.0063(19) 0.020(2) 0.018(2)
C58 0.030(2) 0.053(3) 0.070(3) -0.001(3) 0.017(2) 0.005(2)
C59 0.036(2) 0.035(2) 0.045(2) -0.0079(19) 0.0074(19) 0.0014(18)
C60 0.029(2) 0.023(2) 0.0199(19) -0.0068(16) -0.0031(16) 0.0038(17)
C61 0.042(2) 0.026(2) 0.0236(19) -0.0051(16) 0.0071(17) -0.0004(18)
C62 0.036(2) 0.039(2) 0.036(2) 0.0021(18) 0.0103(18) -0.0004(19)
C63 0.046(3) 0.045(3) 0.049(3) 0.011(2) 0.019(2) -0.002(2)
C64 0.036(2) 0.052(3) 0.054(3) -0.001(2) 0.020(2) -0.008(2)
C65 0.036(2) 0.050(3) 0.058(3) 0.003(2) 0.008(2) -0.0014(19)
C66 0.036(2) 0.045(2) 0.038(2) 0.0105(19) 0.0040(18) -0.0053(19)
C67 0.036(2) 0.054(3) 0.047(2) -0.010(2) 0.0202(18) 0.0066(19)
C68 0.046(3) 0.068(3) 0.052(3) 0.016(2) 0.027(2) 0.022(2)
C69 0.047(3) 0.043(3) 0.067(3) -0.011(2) 0.029(2) 0.005(2)
C70 0.060(3) 0.054(3) 0.051(3) -0.010(2) 0.023(2) 0.015(2)
C71 0.074(4) 0.061(3) 0.044(3) 0.004(2) 0.026(3) 0.026(3)
C72 0.053(3) 0.049(3) 0.061(3) -0.001(2) 0.033(2) 0.009(2)
C73 0.052(3) 0.109(5) 0.061(3) -0.028(3) 0.016(2) 0.001(3)
C74 0.054(4) 0.229(12) 0.108(6) -0.031(7) 0.005(4) 0.038(6)
C75 0.035(4) 0.074(5) 0.36(2) -0.093(9) -0.008(8) 0.002(4)
C76 0.036(4) 0.091(7) 0.45(3) 0.079(10) 0.011(9) 0.009(4)
C77 0.044(4) 0.104(7) 0.43(2) -0.124(10) -0.011(7) -0.001(4)
C78 0.080(6) 0.175(10) 0.152(8) -0.066(7) -0.021(6) 0.023(6)
C79 0.068(4) 0.123(6) 0.143(7) -0.054(6) 0.010(5) 0.018(4)
C80 0.124(8) 0.37(2) 0.121(8) -0.041(10) -0.036(7) 0.132(11)

loop_
_atom_type_symbol
_atom_type_description
_atom_type_scat_dispersion_real
_atom_type_scat_dispersion_imag
_atom_type_scat_source
C C 0.0033 0.0016 'International Tables Vol C Tables 4.2.6.8 and 6.1.1.4'
H H 0.0000 0.0000 'International Tables Vol C Tables 4.2.6.8 and 6.1.1.4'
N N 0.0061 0.0033 'International Tables Vol C Tables 4.2.6.8 and 6.1.1.4'
P P 0.1023 0.0942 'International Tables Vol C Tables 4.2.6.8 and 6.1.1.4'
Zr Zr -2.9673 0.5597 'International Tables Vol C Tables 4.2.6.8 and 6.1.1.4'
